data_7715209
loop_
_publ_author_name
'Nekvinda, Jan'
'Bavol, Dmytro'
'Liteck&#xe1;, Miroslava'
'T&#xfc;z&#xfc;n, Ece Zeynep'
'Du&#x161;ek, Michal'
'Gr&#xfc;ner, Bohum&#xed;r'

_publ_section_title
;
 Synthetic routes to carbon substituted cobalt bis(dicarbollide) alkyl
 halides and aromatic amines along with closely related irregular
 pathways.
;
_journal_issue 13
_journal_name_full 'Dalton transactions (Cambridge, England : 2003)'
_journal_page_first 5816
_journal_page_last 5826
_journal_paper_doi 10.1039/d4dt00072b
_journal_volume 53
_journal_year 2024
_chemical_formula_moiety 'C12 H32 B18 Co N'
_chemical_formula_sum 'C12 H32 B18 Co N'
_chemical_formula_weight 443.89
_space_group_crystal_system monoclinic
_space_group_IT_number 14
_space_group_name_Hall '-P 2ybc'
_space_group_name_H-M_alt 'P 1 21/c 1'
_atom_sites_solution_hydrogens geom
_atom_sites_solution_primary dual
_audit_creation_date 2023-03-01
_audit_creation_method
;
Olex2 1.5-alpha
(compiled 2021.10.07 svn.r9718050b for OlexSys, GUI svn.r6410)
;
_audit_update_record
;
2023-03-03 deposited with the CCDC.	2024-02-19 downloaded from the CCDC.
;
_cell_angle_alpha 90
_cell_angle_beta 106.1000(10)
_cell_angle_gamma 90
_cell_formula_units_Z 4
_cell_length_a 14.2945(2)
_cell_length_b 12.39900(10)
_cell_length_c 13.30760(10)
_cell_measurement_reflns_used 19290
_cell_measurement_temperature 100.00(10)
_cell_measurement_theta_max 78.1490
_cell_measurement_theta_min 3.2010
_cell_volume 2266.10(4)
_computing_cell_refinement 'CrysAlisPro 1.171.42.73a (Rigaku OD, 2022)'
_computing_data_collection 'CrysAlisPro 1.171.42.73a (Rigaku OD, 2022)'
_computing_data_reduction 'CrysAlisPro 1.171.42.73a (Rigaku OD, 2022)'
_computing_molecular_graphics 'Olex2 1.5-alpha (Dolomanov et al., 2009)'
_computing_publication_material 'Olex2 1.5-alpha (Dolomanov et al., 2009)'
_computing_structure_refinement 'SHELXL 2018/3 (Sheldrick, 2015)'
_computing_structure_solution 'SHELXT 2018/2 (Sheldrick, 2018)'
_diffrn_ambient_environment N~2~
_diffrn_ambient_temperature 100.00(10)
_diffrn_detector 'Hybrid Pixel Array Detector'
_diffrn_detector_area_resol_mean 10.0000
_diffrn_detector_type HyPix
_diffrn_measured_fraction_theta_full 1.000
_diffrn_measured_fraction_theta_max 1.000
_diffrn_measurement_details
;
List of Runs (angles in degrees, time in seconds):

  # Type    Start    End  Width  t~exp~   \w     \q     \k     \f   Frames
#--------------------------------------------------------------------------
  1  \w    -67.00 -42.00   0.50   20.00    --  -49.54 -38.00 -37.00   50
  2  \w    -41.00  18.00   0.50   20.00    --  -49.54  38.00 118.00  118
  3  \w   -105.00 -79.00   0.50   20.00    --  -49.54 -38.00 -37.00   52
  4  \w    -17.00  33.00   0.50   20.00    --   49.54 -38.00 -37.00  100
  5  \w   -122.00 -82.00   0.50   80.00    --  -90.00 -38.00 -37.00   80
  6  \w    107.00 162.00   0.50   80.00    --  111.50  38.00 118.00  110
  7  \w    -73.00 -37.00   0.50   20.00    --  -49.54 -57.00-150.00   72
  8  \w   -118.00 -81.00   0.50   20.00    --  -49.54-125.00  90.00   74
  9  \w   -121.00 -89.00   0.50   20.00    --  -49.54 -77.00-180.00   64
 10  \w    -21.00  24.00   0.50   20.00    --  -49.54  19.00 -90.00   90
 11  \w   -115.00 -42.00   0.50   20.00    --  -49.54 -19.00-120.00  146
 12  \w    -89.00 -39.00   0.50   20.00    --  -49.54 -57.00-180.00  100
 13  \w     38.00 100.00   0.50   20.00    --   49.54  57.00-180.00  124
 14  \w     50.00 106.00   0.50   20.00    --   49.54  38.00 118.00  112
 15  \w   -101.00 -75.00   0.50   80.00    --  -90.00 -64.00-109.09   52
 16  \w   -159.00-129.00   0.50   80.00    --  -90.00 -62.00-136.68   60
 17  \w    -56.00 -30.00   0.50   80.00    --  -90.00  57.00-150.00   52
 18  \w    -66.00 -23.00   0.50   80.00    --  -90.00  57.00 -60.00   86
 19  \w   -160.00 -74.00   0.50   80.00    --  -90.00 -64.00-102.99  172
 20  \w   -106.00 -78.00   0.50   80.00    --  -90.00 -59.00 173.70   56
 21  \w   -106.00 -76.00   0.50   80.00    --  -90.00 -61.00-155.97   60
 22  \w   -161.00 -80.00   0.50   80.00    --  -90.00 -68.00 166.18  162
 23  \w   -160.00-127.00   0.50   80.00    --  -90.00 -57.00 -90.00   66
 24  \w   -160.00-102.00   0.50   80.00    --  -90.00 -37.00 -90.00  116
 25  \w   -105.00 -80.00   0.50   80.00    --  -90.00 -61.00-149.51   50
 26  \w   -104.00 -78.00   0.50   80.00    --  -90.00 -57.00 -90.00   52
 27  \w   -109.00 -78.00   0.50   80.00    --  -90.00 -53.00-139.21   62
 28  \w   -150.00-124.00   0.50   80.00    --  -90.00 -62.00-119.95   52
 29  \w   -106.00 -81.00   0.50   80.00    --  -90.00 -62.00-119.95   50
 30  \w   -160.00-104.00   0.50   80.00    --  -90.00 -65.00-160.11  112
 31  \w    -99.00 -74.00   0.50   80.00    --  -90.00 -65.00-160.11   50
 32  \w   -100.00 -75.00   0.50   80.00    --  -90.00 -62.00-136.68   50
 33  \w   -100.00 -75.00   0.50   80.00    --  -90.00 -63.00-129.57   50
 34  \w    -99.00 -74.00   0.50   80.00    --  -90.00 -64.00-174.90   50
 35  \w   -114.00 -76.00   0.50   80.00    --  -90.00 -67.00-108.07   76
 36  \w   -107.00 -75.00   0.50   80.00    --  -90.00 -63.00 169.05   64
 37  \w    -52.00 -23.00   0.50   80.00    --  -90.00  57.00 -90.00   58
 38  \w    -61.00 -22.00   0.50   80.00    --  -90.00  57.00  60.00   78
 39  \w    -65.00 -19.00   0.50   80.00    --  -90.00  57.00-120.00   92
 40  \w   -153.00-127.00   0.50   80.00    --  -90.00 -64.00-174.90   52
 41  \w   -161.00-110.00   0.50   80.00    --  -90.00 -19.00  30.00  102
 42  \w   -141.00-115.00   0.50   80.00    --  -90.00 -63.00-129.57   52
 43  \w   -103.00 -77.00   0.50   80.00    --  -90.00 -57.00-180.00   52
 44  \w   -101.00 -76.00   0.50   80.00    --  -90.00 -61.00-144.58   50
 45  \w   -150.00-124.00   0.50   80.00    --  -90.00 -61.00-155.97   52
 46  \w    112.00 169.00   0.50   80.00    --  111.50  37.00  60.00  114
 47  \w     80.00 109.00   0.50   80.00    --  111.50 -99.00 -30.00   58
 48  \w     45.00  76.00   0.50   80.00    --  111.50 -99.00 -30.00   62
 49  \w    120.00 146.00   0.50   80.00    --  111.50 125.00   0.00   52
 50  \w    150.00 175.00   0.50   80.00    --  111.50 125.00 -60.00   50
 51  \w     96.00 121.00   0.50   80.00    --  111.50 125.00 -60.00   50
 52  \w    109.00 178.00   0.50   80.00    --  111.50  37.00  90.00  138
 53  \w    113.00 172.00   0.50   80.00    --  111.50  19.00  30.00  118
 54  \w     90.00 115.00   0.50   80.00    --  111.50-125.00-150.00   50
 55  \w     48.00  75.00   0.50   80.00    --  111.50-125.00-150.00   54
;
_diffrn_measurement_device 'four-circle diffractometer'
_diffrn_measurement_device_type 'XtaLAB Synergy, Dualflex, HyPix'
_diffrn_measurement_method '\w scans'
_diffrn_orient_matrix_type 'CrysAlisPro convention (1999,Acta A55,543-557)'
_diffrn_orient_matrix_UB_11 -0.0586073000
_diffrn_orient_matrix_UB_12 0.0450730000
_diffrn_orient_matrix_UB_13 -0.1067807000
_diffrn_orient_matrix_UB_21 0.0951684000
_diffrn_orient_matrix_UB_22 0.0385403000
_diffrn_orient_matrix_UB_23 -0.0212535000
_diffrn_orient_matrix_UB_31 0.0094161000
_diffrn_orient_matrix_UB_32 -0.1091915000
_diffrn_orient_matrix_UB_33 -0.0516328000
_diffrn_radiation_monochromator mirror
_diffrn_radiation_probe x-ray
_diffrn_radiation_type 'Cu K\a'
_diffrn_radiation_wavelength 1.54184
_diffrn_reflns_av_R_equivalents 0.0404
_diffrn_reflns_av_unetI/netI 0.0219
_diffrn_reflns_Laue_measured_fraction_full 1.000
_diffrn_reflns_Laue_measured_fraction_max 1.000
_diffrn_reflns_limit_h_max 16
_diffrn_reflns_limit_h_min -17
_diffrn_reflns_limit_k_max 14
_diffrn_reflns_limit_k_min -14
_diffrn_reflns_limit_l_max 15
_diffrn_reflns_limit_l_min -15
_diffrn_reflns_number 34472
_diffrn_reflns_point_group_measured_fraction_full 1.000
_diffrn_reflns_point_group_measured_fraction_max 1.000
_diffrn_reflns_theta_full 66.585
_diffrn_reflns_theta_max 66.585
_diffrn_reflns_theta_min 3.218
_diffrn_source 'micro-focus sealed X-ray tube'
_diffrn_source_type 'PhotonJet (Cu) X-ray Source'
_exptl_absorpt_coefficient_mu 5.899
_exptl_absorpt_correction_T_max 0.992
_exptl_absorpt_correction_T_min 0.708
_exptl_absorpt_correction_type gaussian
_exptl_absorpt_process_details
;
CrysAlisPro 1.171.42.73a (Rigaku Oxford Diffraction, 2022)
Numerical absorption correction based on gaussian integration over
a multifaceted crystal model
Empirical absorption correction using spherical harmonics,
implemented in SCALE3 ABSPACK scaling algorithm.
;
_exptl_crystal_colour orange
_exptl_crystal_colour_primary orange
_exptl_crystal_density_diffrn 1.301
_exptl_crystal_description irregular
_exptl_crystal_F_000 912
_exptl_crystal_size_max 0.09
_exptl_crystal_size_mid 0.04
_exptl_crystal_size_min 0.03
_refine_diff_density_max 0.561
_refine_diff_density_min -0.279
_refine_diff_density_rms 0.044
_refine_ls_extinction_method none
_refine_ls_goodness_of_fit_ref 1.055
_refine_ls_hydrogen_treatment constr
_refine_ls_matrix_type full
_refine_ls_number_parameters 289
_refine_ls_number_reflns 4003
_refine_ls_number_restraints 0
_refine_ls_restrained_S_all 1.055
_refine_ls_R_factor_all 0.0331
_refine_ls_R_factor_gt 0.0306
_refine_ls_shift/su_max 0.002
_refine_ls_shift/su_mean 0.000
_refine_ls_structure_factor_coef Fsqd
_refine_ls_weighting_details 'w=1/[\s^2^(Fo^2^)+(0.0562P)^2^+0.5265P] where P=(Fo^2^+2Fc^2^)/3'
_refine_ls_weighting_scheme calc
_refine_ls_wR_factor_gt 0.0838
_refine_ls_wR_factor_ref 0.0852
_reflns_Friedel_coverage 0.000
_reflns_number_gt 3751
_reflns_number_total 4003
_reflns_threshold_expression 'I > 2\s(I)'
_cod_data_source_file d4dt00072b2.cif
_cod_data_source_block q2-mz364_10_cu_100-gg
_cod_depositor_comments 'Adding full bibliography for 7715207--7715212.cif.'
_cod_database_code 7715209
_shelx_shelxl_version_number 2018/3
_chemical_oxdiff_formula 'C12 H32 B18 Co N'
_shelx_space_group_comment
;
The symmetry employed for this shelxl refinement is uniquely defined
by the following loop, which should always be used as a source of
symmetry information in preference to the above space-group names.
They are only intended as comments.
;
_shelx_estimated_absorpt_t_max 0.843
_shelx_estimated_absorpt_t_min 0.619
_olex2_refinement_description
;
1. Fixed Uiso
 At 1.2 times of:
  All B(H) groups, All C(H) groups, All C(H,H) groups
2.a Secondary CH2 refined with riding coordinates:
 C3(H3A,H3B), C4(H4A,H4B), C5(H5A,H5B)
2.b Aromatic/amide H refined with riding coordinates:
 C10(H10A), C6(H6A), C7(H7A), C8(H8A), C9(H9A)
2.c Boron cage BH refined with riding coordinates:
 C1'(H1'), C2'(H2'), C2(H2), B4'(H4'), B8'(H8'), B4(H4), B12'(H12'), B7'(H7'),
 B9(H9), B1(H1), B10(H10), B12(H12), B6(H6), B7(H7), B5(H5), B9'(H9'), B11(H11),
  B11'(H11'), B6'(H6'), B5'(H5'), B10'(H10')
;
_olex2_submission_special_instructions 'No special instructions were received'
_oxdiff_exptl_absorpt_empirical_details
;
Empirical correction (ABSPACK) includes:
- Absorption correction using spherical harmonics
- Frame scaling
;
_oxdiff_exptl_absorpt_empirical_full_max 1.955
_oxdiff_exptl_absorpt_empirical_full_min 0.708

loop_
_space_group_symop_operation_xyz
'x, y, z'
'-x, y+1/2, -z+1/2'
'-x, -y, -z'
'x, -y-1/2, z-1/2'

loop_
_atom_site_label
_atom_site_type_symbol
_atom_site_fract_x
_atom_site_fract_y
_atom_site_fract_z
_atom_site_U_iso_or_equiv
_atom_site_adp_type
_atom_site_occupancy
_atom_site_site_symmetry_order
_atom_site_calc_flag
_atom_site_refinement_flags_posn
_atom_site_refinement_flags_adp
_atom_site_refinement_flags_occupancy
_atom_site_disorder_assembly
_atom_site_disorder_group
Co3 Co 0.29314(2) 0.80215(2) 0.64157(2) 0.01958(10) Uani 1 1 d . . . . .
N1 N 0.24270(10) 0.31862(11) 0.38845(11) 0.0241(3) Uani 1 1 d . . . . .
C1' C 0.42566(11) 0.73461(13) 0.71368(12) 0.0232(3) Uani 1 1 d . . . . .
H1' H 0.411108 0.647849 0.727321 0.028 Uiso 1 1 calc R U . . .
C1 C 0.20589(12) 0.67237(13) 0.56728(12) 0.0218(3) Uani 1 1 d . . . . .
C2' C 0.42009(11) 0.77787(13) 0.59814(12) 0.0226(3) Uani 1 1 d . . . . .
H2' H 0.401633 0.722703 0.528776 0.027 Uiso 1 1 calc R U . . .
C3 C 0.26722(11) 0.58830(13) 0.53006(12) 0.0236(3) Uani 1 1 d . . . . .
H3A H 0.325150 0.572453 0.589055 0.028 Uiso 1 1 calc R U . . .
H3B H 0.290819 0.621456 0.473957 0.028 Uiso 1 1 calc R U . . .
C4 C 0.21862(12) 0.48056(13) 0.48883(13) 0.0254(3) Uani 1 1 d . . . . .
H4A H 0.204377 0.439138 0.546463 0.030 Uiso 1 1 calc R U . . .
H4B H 0.156624 0.493558 0.434395 0.030 Uiso 1 1 calc R U . . .
C10 C 0.18650(13) 0.32633(16) 0.28880(14) 0.0303(4) Uani 1 1 d . . . . .
H10A H 0.176925 0.394521 0.254941 0.036 Uiso 1 1 calc R U . . .
C2 C 0.18279(13) 0.78860(13) 0.50494(13) 0.0252(4) Uani 1 1 d . . . . .
H2 H 0.214637 0.806475 0.438756 0.030 Uiso 1 1 calc R U . . .
C5 C 0.28873(12) 0.41768(13) 0.44291(13) 0.0274(4) Uani 1 1 d . . . . .
H5A H 0.310031 0.464150 0.392897 0.033 Uiso 1 1 calc R U . . .
H5B H 0.347105 0.397626 0.499738 0.033 Uiso 1 1 calc R U . . .
C6 C 0.25609(12) 0.22326(15) 0.43863(14) 0.0289(4) Uani 1 1 d . . . . .
H6A H 0.295472 0.219253 0.508931 0.035 Uiso 1 1 calc R U . . .
C7 C 0.21277(13) 0.13122(15) 0.38823(16) 0.0357(4) Uani 1 1 d . . . . .
H7A H 0.222123 0.063832 0.423597 0.043 Uiso 1 1 calc R U . . .
C8 C 0.15618(14) 0.13780(17) 0.28680(16) 0.0391(5) Uani 1 1 d . . . . .
H8A H 0.126004 0.074972 0.251355 0.047 Uiso 1 1 calc R U . . .
C9 C 0.14326(13) 0.23649(17) 0.23632(14) 0.0365(4) Uani 1 1 d . . . . .
H9A H 0.104685 0.241829 0.165779 0.044 Uiso 1 1 calc R U . . .
B4' B 0.39127(14) 0.82941(16) 0.78826(14) 0.0249(4) Uani 1 1 d . . . . .
H4' H 0.356494 0.813487 0.852567 0.030 Uiso 1 1 calc R U . . .
B8' B 0.36398(14) 0.94740(15) 0.70497(14) 0.0255(4) Uani 1 1 d . . . . .
H8' H 0.312197 1.012224 0.713612 0.031 Uiso 1 1 calc R U . . .
B4 B 0.20782(14) 0.69054(15) 0.69432(15) 0.0240(4) Uani 1 1 d . . . . .
H4 H 0.254037 0.641192 0.759992 0.029 Uiso 1 1 calc R U . . .
B12' B 0.47333(14) 0.98050(15) 0.67032(15) 0.0274(4) Uani 1 1 d . . . . .
H12' H 0.489625 1.066058 0.654064 0.033 Uiso 1 1 calc R U . . .
B7' B 0.38012(13) 0.90669(15) 0.58054(14) 0.0247(4) Uani 1 1 d . . . . .
H7' H 0.337152 0.942757 0.504590 0.030 Uiso 1 1 calc R U . . .
B9 B 0.08775(14) 0.72829(17) 0.69225(15) 0.0266(4) Uani 1 1 d . . . . .
H9 H 0.055689 0.706187 0.757294 0.032 Uiso 1 1 calc R U . . .
B1 B 0.18010(14) 0.82989(16) 0.71095(15) 0.0254(4) Uani 1 1 d . . . . .
H1 H 0.204969 0.874035 0.787157 0.031 Uiso 1 1 calc R U . . .
B10 B 0.01580(14) 0.73093(16) 0.55953(15) 0.0263(4) Uani 1 1 d . . . . .
H10 H -0.063937 0.712016 0.536856 0.032 Uiso 1 1 calc R U . . .
B12 B 0.06222(14) 0.85385(16) 0.62385(15) 0.0274(4) Uani 1 1 d . . . . .
H12 H 0.012701 0.915742 0.642950 0.033 Uiso 1 1 calc R U . . .
B6 B 0.09200(14) 0.69249(15) 0.48102(15) 0.0244(4) Uani 1 1 d . . . . .
H6 H 0.063965 0.648043 0.405356 0.029 Uiso 1 1 calc R U . . .
B7 B 0.16658(14) 0.89287(16) 0.58512(14) 0.0259(4) Uani 1 1 d . . . . .
H7 H 0.183346 0.979933 0.575849 0.031 Uiso 1 1 calc R U . . .
B5 B 0.10560(13) 0.62998(16) 0.60297(14) 0.0247(4) Uani 1 1 d . . . . .
H5 H 0.085771 0.543213 0.608444 0.030 Uiso 1 1 calc R U . . .
B9' B 0.48008(14) 0.93308(16) 0.79922(15) 0.0275(4) Uani 1 1 d . . . . .
H9' H 0.500959 0.986896 0.869506 0.033 Uiso 1 1 calc R U . . .
B11 B 0.06580(14) 0.83028(17) 0.49339(15) 0.0266(4) Uani 1 1 d . . . . .
H11 H 0.019779 0.876590 0.425223 0.032 Uiso 1 1 calc R U . . .
B11' B 0.50663(14) 0.87256(16) 0.60042(15) 0.0265(4) Uani 1 1 d . . . . .
H11' H 0.544104 0.885018 0.537744 0.032 Uiso 1 1 calc R U . . .
B6' B 0.53395(13) 0.75962(16) 0.68399(15) 0.0264(4) Uani 1 1 d . . . . .
H6' H 0.588363 0.697218 0.676767 0.032 Uiso 1 1 calc R U . . .
B5' B 0.51672(14) 0.79604(15) 0.80546(16) 0.0267(4) Uani 1 1 d . . . . .
H5' H 0.561150 0.757329 0.879355 0.032 Uiso 1 1 calc R U . . .
B10' B 0.56793(14) 0.89021(16) 0.73518(15) 0.0275(4) Uani 1 1 d . . . . .
H10' H 0.645872 0.916354 0.762838 0.033 Uiso 1 1 calc R U . . .

loop_
_atom_site_aniso_label
_atom_site_aniso_U_11
_atom_site_aniso_U_22
_atom_site_aniso_U_33
_atom_site_aniso_U_23
_atom_site_aniso_U_13
_atom_site_aniso_U_12
Co3 0.01856(16) 0.02148(16) 0.01926(15) -0.00006(9) 0.00615(10) 0.00090(9)
N1 0.0194(7) 0.0267(7) 0.0273(7) -0.0036(5) 0.0085(6) -0.0011(5)
C1' 0.0202(8) 0.0254(8) 0.0231(8) 0.0013(6) 0.0044(6) 0.0005(6)
C1 0.0204(8) 0.0246(8) 0.0209(8) 0.0018(6) 0.0064(6) 0.0010(6)
C2' 0.0196(8) 0.0256(8) 0.0239(8) -0.0008(6) 0.0084(6) -0.0009(6)
C3 0.0214(8) 0.0232(8) 0.0272(8) 0.0000(6) 0.0081(6) -0.0003(6)
C4 0.0236(8) 0.0248(8) 0.0292(8) -0.0013(6) 0.0095(7) -0.0029(6)
C10 0.0246(9) 0.0392(10) 0.0272(9) 0.0010(7) 0.0073(7) 0.0022(7)
C2 0.0233(8) 0.0277(9) 0.0230(8) 0.0010(6) 0.0037(7) 0.0023(6)
C5 0.0247(8) 0.0269(9) 0.0314(9) -0.0055(7) 0.0090(7) -0.0039(7)
C6 0.0238(8) 0.0312(9) 0.0324(9) 0.0015(7) 0.0088(7) 0.0040(7)
C7 0.0309(10) 0.0277(9) 0.0513(11) -0.0026(8) 0.0163(8) 0.0026(7)
C8 0.0290(9) 0.0415(11) 0.0493(11) -0.0205(9) 0.0151(8) -0.0055(8)
C9 0.0257(9) 0.0536(12) 0.0289(9) -0.0082(8) 0.0052(7) -0.0012(8)
B4' 0.0238(9) 0.0294(10) 0.0207(9) -0.0014(7) 0.0047(7) -0.0008(8)
B8' 0.0242(9) 0.0252(9) 0.0273(9) -0.0015(7) 0.0071(7) 0.0015(7)
B4 0.0215(9) 0.0280(10) 0.0240(10) -0.0015(7) 0.0087(8) -0.0011(7)
B12' 0.0291(10) 0.0233(10) 0.0300(10) -0.0003(7) 0.0087(8) -0.0021(7)
B7' 0.0240(9) 0.0233(9) 0.0277(9) 0.0004(7) 0.0087(7) -0.0008(7)
B9 0.0246(9) 0.0329(10) 0.0246(9) 0.0003(8) 0.0104(7) -0.0004(8)
B1 0.0235(9) 0.0295(10) 0.0247(9) -0.0004(7) 0.0088(7) 0.0003(8)
B10 0.0216(9) 0.0315(10) 0.0264(9) 0.0016(8) 0.0077(7) 0.0014(8)
B12 0.0233(9) 0.0292(10) 0.0311(10) -0.0004(8) 0.0101(8) 0.0034(8)
B6 0.0195(9) 0.0279(10) 0.0253(9) 0.0023(7) 0.0053(7) 0.0004(7)
B7 0.0231(9) 0.0275(10) 0.0274(9) 0.0006(7) 0.0077(7) 0.0021(7)
B5 0.0212(9) 0.0294(10) 0.0248(9) 0.0022(7) 0.0084(7) -0.0001(7)
B9' 0.0280(10) 0.0277(10) 0.0260(9) -0.0031(7) 0.0059(8) -0.0009(8)
B11 0.0229(9) 0.0292(10) 0.0274(10) 0.0022(8) 0.0064(8) 0.0022(8)
B11' 0.0235(9) 0.0279(10) 0.0294(10) -0.0014(8) 0.0093(8) -0.0038(7)
B6' 0.0202(9) 0.0272(10) 0.0315(10) -0.0022(8) 0.0067(7) -0.0001(7)
B5' 0.0228(10) 0.0255(10) 0.0294(10) -0.0007(7) 0.0032(8) -0.0015(7)
B10' 0.0250(9) 0.0267(10) 0.0303(10) -0.0025(7) 0.0066(8) -0.0016(7)

loop_
_atom_type_symbol
_atom_type_description
_atom_type_scat_dispersion_real
_atom_type_scat_dispersion_imag
_atom_type_scat_source
C C 0.0181 0.0091 'International Tables Vol C Tables 4.2.6.8 and 6.1.1.4'
H H 0.0000 0.0000 'International Tables Vol C Tables 4.2.6.8 and 6.1.1.4'
B B 0.0090 0.0039 'International Tables Vol C Tables 4.2.6.8 and 6.1.1.4'
Co Co -2.3653 3.6143 'International Tables Vol C Tables 4.2.6.8 and 6.1.1.4'
N N 0.0311 0.0180 'International Tables Vol C Tables 4.2.6.8 and 6.1.1.4'

loop_
_exptl_crystal_face_index_h
_exptl_crystal_face_index_k
_exptl_crystal_face_index_l
_exptl_crystal_face_perp_dist
-2 7 4 0.0442
2 -7 -4 0.0322
-8 -3 5 0.0184
8 3 -5 0.0165
1 4 7 0.0502
-5 7 -1 0.0215
5 -5 3 0.0115
2 7 -5 0.0164
3 -2 -8 0.0377
-2 -6 6 0.0154
6 4 -7 0.0119
-8 4 0 0.0194
8 -2 1 0.0172
-4 -4 -4 0.0397
-9 2 3 0.0156
9 -3 -3 0.0148
2 -5 5 0.0154

loop_
_geom_angle_atom_site_label_1
_geom_angle_atom_site_label_2
_geom_angle_atom_site_label_3
_geom_angle
_geom_angle_site_symmetry_1
_geom_angle_site_symmetry_3
_geom_angle_publ_flag
C1' Co3 C1 104.93(6) . . ?
C1' Co3 C2' 45.95(6) . . ?
C1' Co3 C2 139.72(7) . . ?
C1' Co3 B4' 48.36(7) . . ?
C1' Co3 B8' 83.31(7) . . ?
C1' Co3 B4 97.00(7) . . ?
C1' Co3 B7' 82.21(7) . . ?
C1' Co3 B1 125.80(7) . . ?
C1' Co3 B7 170.30(7) . . ?
C1 Co3 B8' 171.70(7) . . ?
C1 Co3 B7' 128.64(7) . . ?
C2' Co3 C1 102.02(6) . . ?
C2' Co3 B4' 82.61(7) . . ?
C2' Co3 B8' 82.88(7) . . ?
C2' Co3 B4 129.40(7) . . ?
C2' Co3 B7' 47.68(7) . . ?
C2' Co3 B1 170.40(7) . . ?
C2' Co3 B7 135.79(7) . . ?
C2 Co3 C1 46.67(6) . . ?
C2 Co3 C2' 104.93(7) . . ?
C2 Co3 B4' 171.75(7) . . ?
C2 Co3 B8' 125.79(7) . . ?
C2 Co3 B4 82.35(7) . . ?
C2 Co3 B7' 95.70(7) . . ?
C2 Co3 B1 84.67(7) . . ?
C2 Co3 B7 49.43(7) . . ?
B4' Co3 C1 135.89(7) . . ?
B4' Co3 B8' 50.91(7) . . ?
B4' Co3 B7' 86.89(7) . . ?
B4' Co3 B1 87.81(8) . . ?
B4 Co3 C1 47.73(7) . . ?
B4 Co3 B4' 95.53(8) . . ?
B4 Co3 B8' 133.36(7) . . ?
B4 Co3 B7' 175.99(7) . . ?
B4 Co3 B1 50.88(7) . . ?
B7' Co3 B8' 50.53(7) . . ?
B1 Co3 C1 84.48(7) . . ?
B1 Co3 B8' 91.53(7) . . ?
B1 Co3 B7' 132.57(7) . . ?
B7 Co3 C1 84.34(7) . . ?
B7 Co3 B4' 122.64(8) . . ?
B7 Co3 B8' 87.49(7) . . ?
B7 Co3 B4 87.10(8) . . ?
B7 Co3 B7' 94.30(7) . . ?
B7 Co3 B1 51.21(7) . . ?
C10 N1 C5 118.92(14) . . ?
C6 N1 C10 120.92(15) . . ?
C6 N1 C5 120.15(14) . . ?
Co3 C1' H1' 106.2 . . ?
C2' C1' Co3 67.80(8) . . ?
C2' C1' H1' 120.8 . . ?
C2' C1' B4' 112.48(13) . . ?
C2' C1' B6' 62.09(10) . . ?
C2' C1' B5' 111.25(13) . . ?
B4' C1' Co3 67.10(8) . . ?
B4' C1' H1' 118.3 . . ?
B4' C1' B6' 115.63(13) . . ?
B4' C1' B5' 63.72(11) . . ?
B6' C1' Co3 126.13(11) . . ?
B6' C1' H1' 115.3 . . ?
B5' C1' Co3 125.30(11) . . ?
B5' C1' H1' 117.0 . . ?
B5' C1' B6' 61.81(11) . . ?
C3 C1 Co3 110.76(10) . . ?
C3 C1 C2 119.01(13) . . ?
C3 C1 B4 124.06(13) . . ?
C3 C1 B6 113.67(13) . . ?
C3 C1 B5 118.64(13) . . ?
C2 C1 Co3 65.09(8) . . ?
C2 C1 B4 109.30(12) . . ?
C2 C1 B6 61.33(10) . . ?
C2 C1 B5 109.95(13) . . ?
B4 C1 Co3 65.64(8) . . ?
B4 C1 B6 113.20(13) . . ?
B4 C1 B5 63.16(10) . . ?
B6 C1 Co3 121.80(10) . . ?
B5 C1 Co3 122.44(11) . . ?
B5 C1 B6 61.47(10) . . ?
Co3 C2' H2' 107.1 . . ?
C1' C2' Co3 66.25(8) . . ?
C1' C2' H2' 121.4 . . ?
C1' C2' B7' 111.86(13) . . ?
C1' C2' B11' 111.73(13) . . ?
C1' C2' B6' 62.34(10) . . ?
B7' C2' Co3 67.24(8) . . ?
B7' C2' H2' 118.0 . . ?
B7' C2' B11' 64.29(11) . . ?
B7' C2' B6' 115.87(13) . . ?
B11' C2' Co3 125.70(11) . . ?
B11' C2' H2' 116.1 . . ?
B11' C2' B6' 61.99(11) . . ?
B6' C2' Co3 124.92(11) . . ?
B6' C2' H2' 115.4 . . ?
C1 C3 H3A 107.9 . . ?
C1 C3 H3B 107.9 . . ?
C1 C3 C4 117.74(13) . . ?
H3A C3 H3B 107.2 . . ?
C4 C3 H3A 107.9 . . ?
C4 C3 H3B 107.9 . . ?
C3 C4 H4A 110.1 . . ?
C3 C4 H4B 110.1 . . ?
H4A C4 H4B 108.5 . . ?
C5 C4 C3 107.80(13) . . ?
C5 C4 H4A 110.1 . . ?
C5 C4 H4B 110.1 . . ?
N1 C10 H10A 119.8 . . ?
N1 C10 C9 120.36(17) . . ?
C9 C10 H10A 119.8 . . ?
Co3 C2 H2 107.4 . . ?
C1 C2 Co3 68.25(8) . . ?
C1 C2 H2 120.0 . . ?
C1 C2 B6 61.63(10) . . ?
C1 C2 B7 112.61(13) . . ?
C1 C2 B11 111.24(13) . . ?
B6 C2 Co3 124.93(11) . . ?
B6 C2 H2 116.1 . . ?
B6 C2 B7 114.01(13) . . ?
B7 C2 Co3 66.13(8) . . ?
B7 C2 H2 119.3 . . ?
B11 C2 Co3 122.95(11) . . ?
B11 C2 H2 117.9 . . ?
B11 C2 B6 61.77(11) . . ?
B11 C2 B7 62.41(11) . . ?
N1 C5 C4 111.55(13) . . ?
N1 C5 H5A 109.3 . . ?
N1 C5 H5B 109.3 . . ?
C4 C5 H5A 109.3 . . ?
C4 C5 H5B 109.3 . . ?
H5A C5 H5B 108.0 . . ?
N1 C6 H6A 119.9 . . ?
N1 C6 C7 120.17(17) . . ?
C7 C6 H6A 119.9 . . ?
C6 C7 H7A 120.3 . . ?
C8 C7 C6 119.48(18) . . ?
C8 C7 H7A 120.3 . . ?
C7 C8 H8A 120.2 . . ?
C7 C8 C9 119.59(17) . . ?
C9 C8 H8A 120.2 . . ?
C10 C9 C8 119.45(18) . . ?
C10 C9 H9A 120.3 . . ?
C8 C9 H9A 120.3 . . ?
Co3 B4' H4' 111.1 . . ?
C1' B4' Co3 64.54(8) . . ?
C1' B4' H4' 125.9 . . ?
C1' B4' B8' 104.46(12) . . ?
C1' B4' B9' 103.41(13) . . ?
C1' B4' B5' 58.19(10) . . ?
B8' B4' Co3 65.45(8) . . ?
B8' B4' H4' 123.0 . . ?
B9' B4' Co3 118.08(12) . . ?
B9' B4' H4' 121.4 . . ?
B9' B4' B8' 59.71(11) . . ?
B9' B4' B5' 59.45(11) . . ?
B5' B4' Co3 118.05(12) . . ?
B5' B4' H4' 120.1 . . ?
B5' B4' B8' 107.62(13) . . ?
Co3 B8' H8' 113.2 . . ?
B4' B8' Co3 63.64(8) . . ?
B4' B8' H8' 123.6 . . ?
B12' B8' Co3 116.43(11) . . ?
B12' B8' B4' 106.66(13) . . ?
B12' B8' H8' 120.6 . . ?
B12' B8' B7' 59.12(10) . . ?
B7' B8' Co3 64.32(8) . . ?
B7' B8' B4' 105.94(13) . . ?
B7' B8' H8' 123.4 . . ?
B9' B8' Co3 116.21(11) . . ?
B9' B8' B4' 59.38(10) . . ?
B9' B8' H8' 120.7 . . ?
B9' B8' B12' 59.91(11) . . ?
B9' B8' B7' 106.58(13) . . ?
Co3 B4 H4 110.5 . . ?
C1 B4 Co3 66.64(8) . . ?
C1 B4 H4 123.2 . . ?
C1 B4 B9 105.74(13) . . ?
C1 B4 B1 107.84(13) . . ?
C1 B4 B5 58.83(10) . . ?
B9 B4 Co3 118.21(12) . . ?
B9 B4 H4 121.0 . . ?
B9 B4 B1 60.20(11) . . ?
B9 B4 B5 59.64(11) . . ?
B1 B4 Co3 64.83(8) . . ?
B1 B4 H4 122.1 . . ?
B5 B4 Co3 119.54(12) . . ?
B5 B4 H4 119.7 . . ?
B5 B4 B1 108.71(13) . . ?
B8' B12' H12' 120.6 . . ?
B7' B12' B8' 60.73(10) . . ?
B7' B12' H12' 121.0 . . ?
B7' B12' B9' 107.83(13) . . ?
B7' B12' B10' 109.20(13) . . ?
B9' B12' B8' 59.89(11) . . ?
B9' B12' H12' 122.5 . . ?
B11' B12' B8' 110.03(13) . . ?
B11' B12' H12' 121.0 . . ?
B11' B12' B7' 61.17(11) . . ?
B11' B12' B9' 107.73(13) . . ?
B11' B12' B10' 60.07(11) . . ?
B10' B12' B8' 109.24(13) . . ?
B10' B12' H12' 121.2 . . ?
B10' B12' B9' 59.86(10) . . ?
Co3 B7' H7' 111.0 . . ?
C2' B7' Co3 65.08(8) . . ?
C2' B7' B8' 105.15(13) . . ?
C2' B7' B12' 103.40(13) . . ?
C2' B7' H7' 125.6 . . ?
C2' B7' B11' 58.09(10) . . ?
B8' B7' Co3 65.15(8) . . ?
B8' B7' H7' 122.6 . . ?
B12' B7' Co3 118.03(11) . . ?
B12' B7' B8' 60.15(10) . . ?
B12' B7' H7' 121.5 . . ?
B12' B7' B11' 59.19(10) . . ?
B11' B7' Co3 118.26(11) . . ?
B11' B7' B8' 107.99(13) . . ?
B11' B7' H7' 120.2 . . ?
B4 B9 H9 121.7 . . ?
B4 B9 B1 60.68(10) . . ?
B4 B9 B10 108.11(13) . . ?
B4 B9 B12 107.33(13) . . ?
B1 B9 H9 120.6 . . ?
B10 B9 H9 121.6 . . ?
B10 B9 B1 109.00(14) . . ?
B10 B9 B12 59.94(11) . . ?
B12 B9 H9 122.5 . . ?
B12 B9 B1 59.82(11) . . ?
B5 B9 B4 60.59(11) . . ?
B5 B9 H9 121.1 . . ?
B5 B9 B1 109.86(13) . . ?
B5 B9 B10 59.86(11) . . ?
B5 B9 B12 107.75(13) . . ?
Co3 B1 H1 112.9 . . ?
B4 B1 Co3 64.29(9) . . ?
B4 B1 H1 123.7 . . ?
B4 B1 B7 105.74(13) . . ?
B9 B1 Co3 116.81(12) . . ?
B9 B1 B4 59.12(11) . . ?
B9 B1 H1 120.4 . . ?
B9 B1 B7 106.83(13) . . ?
B12 B1 Co3 116.40(11) . . ?
B12 B1 B4 106.27(14) . . ?
B12 B1 B9 60.02(11) . . ?
B12 B1 H1 120.8 . . ?
B12 B1 B7 59.19(10) . . ?
B7 B1 Co3 63.98(8) . . ?
B7 B1 H1 123.6 . . ?
B9 B10 H10 121.9 . . ?
B9 B10 B12 60.26(11) . . ?
B12 B10 H10 121.6 . . ?
B6 B10 B9 107.43(13) . . ?
B6 B10 H10 122.1 . . ?
B6 B10 B12 107.78(13) . . ?
B6 B10 B5 59.58(10) . . ?
B6 B10 B11 59.75(11) . . ?
B5 B10 B9 59.75(11) . . ?
B5 B10 H10 122.1 . . ?
B5 B10 B12 107.92(13) . . ?
B5 B10 B11 107.29(13) . . ?
B11 B10 B9 107.66(14) . . ?
B11 B10 H10 122.1 . . ?
B11 B10 B12 59.85(11) . . ?
B9 B12 H12 122.2 . . ?
B1 B12 B9 60.16(11) . . ?
B1 B12 H12 120.6 . . ?
B10 B12 B9 59.79(11) . . ?
B10 B12 B1 109.15(14) . . ?
B10 B12 H12 121.3 . . ?
B7 B12 B9 108.40(13) . . ?
B7 B12 B1 61.06(10) . . ?
B7 B12 B10 108.92(13) . . ?
B7 B12 H12 120.9 . . ?
B11 B12 B9 107.29(14) . . ?
B11 B12 B1 109.24(13) . . ?
B11 B12 B10 59.85(11) . . ?
B11 B12 H12 121.7 . . ?
B11 B12 B7 60.43(11) . . ?
C1 B6 B10 105.48(13) . . ?
C1 B6 H6 124.2 . . ?
C1 B6 B5 58.78(10) . . ?
C1 B6 B11 105.21(13) . . ?
C2 B6 C1 57.04(10) . . ?
C2 B6 B10 105.04(13) . . ?
C2 B6 H6 124.7 . . ?
C2 B6 B5 104.42(13) . . ?
C2 B6 B11 58.86(10) . . ?
B10 B6 H6 122.5 . . ?
B5 B6 B10 60.22(11) . . ?
B5 B6 H6 122.2 . . ?
B5 B6 B11 108.19(14) . . ?
B11 B6 B10 60.24(11) . . ?
B11 B6 H6 121.8 . . ?
Co3 B7 H7 111.6 . . ?
C2 B7 Co3 64.43(8) . . ?
C2 B7 B1 104.47(13) . . ?
C2 B7 B12 104.01(13) . . ?
C2 B7 H7 125.6 . . ?
C2 B7 B11 58.35(10) . . ?
B1 B7 Co3 64.80(8) . . ?
B1 B7 H7 123.2 . . ?
B12 B7 Co3 117.60(12) . . ?
B12 B7 B1 59.75(10) . . ?
B12 B7 H7 121.2 . . ?
B12 B7 B11 59.79(11) . . ?
B11 B7 Co3 117.80(12) . . ?
B11 B7 B1 107.69(13) . . ?
B11 B7 H7 120.0 . . ?
C1 B5 B4 58.01(10) . . ?
C1 B5 B9 105.21(13) . . ?
C1 B5 B10 106.21(13) . . ?
C1 B5 B6 59.75(10) . . ?
C1 B5 H5 124.0 . . ?
B4 B5 H5 122.2 . . ?
B9 B5 B4 59.77(11) . . ?
B9 B5 B10 60.39(11) . . ?
B9 B5 H5 122.1 . . ?
B10 B5 B4 107.88(13) . . ?
B10 B5 H5 121.8 . . ?
B6 B5 B4 107.62(13) . . ?
B6 B5 B9 108.43(13) . . ?
B6 B5 B10 60.20(10) . . ?
B6 B5 H5 121.2 . . ?
B4' B9' B8' 60.91(11) . . ?
B4' B9' B12' 108.07(13) . . ?
B4' B9' H9' 121.1 . . ?
B8' B9' B12' 60.20(10) . . ?
B8' B9' H9' 120.4 . . ?
B12' B9' H9' 122.4 . . ?
B5' B9' B4' 60.50(11) . . ?
B5' B9' B8' 109.41(13) . . ?
B5' B9' B12' 107.23(14) . . ?
B5' B9' H9' 121.7 . . ?
B5' B9' B10' 59.91(11) . . ?
B10' B9' B4' 109.01(13) . . ?
B10' B9' B8' 109.49(13) . . ?
B10' B9' B12' 59.86(11) . . ?
B10' B9' H9' 121.1 . . ?
C2 B11 B10 105.25(13) . . ?
C2 B11 B12 104.69(13) . . ?
C2 B11 B6 59.37(10) . . ?
C2 B11 B7 59.24(10) . . ?
C2 B11 H11 124.5 . . ?
B10 B11 B7 108.77(13) . . ?
B10 B11 H11 122.0 . . ?
B12 B11 B10 60.31(11) . . ?
B12 B11 B7 59.78(11) . . ?
B12 B11 H11 122.5 . . ?
B6 B11 B10 60.00(11) . . ?
B6 B11 B12 108.34(14) . . ?
B6 B11 B7 109.40(13) . . ?
B6 B11 H11 120.8 . . ?
B7 B11 H11 120.8 . . ?
C2' B11' B12' 103.38(13) . . ?
C2' B11' B7' 57.62(10) . . ?
C2' B11' H11' 125.3 . . ?
C2' B11' B6' 59.70(10) . . ?
C2' B11' B10' 104.82(13) . . ?
B12' B11' B7' 59.64(11) . . ?
B12' B11' H11' 122.8 . . ?
B12' B11' B10' 60.37(11) . . ?
B7' B11' H11' 121.7 . . ?
B6' B11' B12' 108.30(13) . . ?
B6' B11' B7' 108.45(13) . . ?
B6' B11' H11' 120.7 . . ?
B6' B11' B10' 60.03(11) . . ?
B10' B11' B7' 108.23(13) . . ?
B10' B11' H11' 122.0 . . ?
C1' B6' B11' 103.35(13) . . ?
C1' B6' H6' 125.7 . . ?
C1' B6' B5' 58.26(10) . . ?
C1' B6' B10' 104.10(13) . . ?
C2' B6' C1' 55.56(9) . . ?
C2' B6' B11' 58.31(10) . . ?
C2' B6' H6' 125.7 . . ?
C2' B6' B5' 103.18(13) . . ?
C2' B6' B10' 104.04(13) . . ?
B11' B6' H6' 122.1 . . ?
B11' B6' B10' 60.38(11) . . ?
B5' B6' B11' 108.21(14) . . ?
B5' B6' H6' 122.2 . . ?
B5' B6' B10' 60.37(11) . . ?
B10' B6' H6' 122.8 . . ?
C1' B5' B4' 58.09(10) . . ?
C1' B5' B9' 103.80(13) . . ?
C1' B5' B6' 59.94(10) . . ?
C1' B5' H5' 125.0 . . ?
C1' B5' B10' 105.18(13) . . ?
B4' B5' H5' 121.0 . . ?
B9' B5' B4' 60.05(11) . . ?
B9' B5' H5' 122.7 . . ?
B9' B5' B10' 60.32(11) . . ?
B6' B5' B4' 109.38(14) . . ?
B6' B5' B9' 108.52(14) . . ?
B6' B5' H5' 120.4 . . ?
B6' B5' B10' 60.13(11) . . ?
B10' B5' B4' 108.97(13) . . ?
B10' B5' H5' 121.9 . . ?
B12' B10' B9' 60.28(11) . . ?
B12' B10' H10' 121.9 . . ?
B9' B10' H10' 121.7 . . ?
B11' B10' B12' 59.56(11) . . ?
B11' B10' B9' 107.66(13) . . ?
B11' B10' H10' 122.3 . . ?
B6' B10' B12' 107.30(13) . . ?
B6' B10' B9' 107.57(14) . . ?
B6' B10' B11' 59.58(11) . . ?
B6' B10' B5' 59.50(11) . . ?
B6' B10' H10' 122.2 . . ?
B5' B10' B12' 107.44(14) . . ?
B5' B10' B9' 59.77(11) . . ?
B5' B10' B11' 106.89(13) . . ?
B5' B10' H10' 122.3 . . ?

loop_
_geom_bond_atom_site_label_1
_geom_bond_atom_site_label_2
_geom_bond_distance
_geom_bond_site_symmetry_2
_geom_bond_publ_flag
Co3 C1' 2.0499(16) . ?
Co3 C1 2.1067(16) . ?
Co3 C2' 2.0736(16) . ?
Co3 C2 2.0572(17) . ?
Co3 B4' 2.0914(18) . ?
Co3 B8' 2.1230(19) . ?
Co3 B4 2.0905(19) . ?
Co3 B7' 2.1085(19) . ?
Co3 B1 2.0998(19) . ?
Co3 B7 2.0854(19) . ?
N1 C10 1.350(2) . ?
N1 C5 1.484(2) . ?
N1 C6 1.345(2) . ?
C1' H1' 1.1200 . ?
C1' C2' 1.610(2) . ?
C1' B4' 1.697(2) . ?
C1' B6' 1.728(2) . ?
C1' B5' 1.698(2) . ?
C1 C3 1.530(2) . ?
C1 C2 1.650(2) . ?
C1 B4 1.698(2) . ?
C1 B6 1.730(2) . ?
C1 B5 1.713(2) . ?
C2' H2' 1.1200 . ?
C2' B7' 1.691(2) . ?
C2' B11' 1.700(2) . ?
C2' B6' 1.725(2) . ?
C3 H3A 0.9900 . ?
C3 H3B 0.9900 . ?
C3 C4 1.535(2) . ?
C4 H4A 0.9900 . ?
C4 H4B 0.9900 . ?
C4 C5 1.525(2) . ?
C10 H10A 0.9500 . ?
C10 C9 1.368(3) . ?
C2 H2 1.1200 . ?
C2 B6 1.725(2) . ?
C2 B7 1.732(2) . ?
C2 B11 1.716(3) . ?
C5 H5A 0.9900 . ?
C5 H5B 0.9900 . ?
C6 H6A 0.9500 . ?
C6 C7 1.380(3) . ?
C7 H7A 0.9500 . ?
C7 C8 1.370(3) . ?
C8 H8A 0.9500 . ?
C8 C9 1.384(3) . ?
C9 H9A 0.9500 . ?
B4' H4' 1.1200 . ?
B4' B8' 1.811(3) . ?
B4' B9' 1.784(3) . ?
B4' B5' 1.792(3) . ?
B8' H8' 1.1200 . ?
B8' B12' 1.796(3) . ?
B8' B7' 1.806(3) . ?
B8' B9' 1.790(3) . ?
B4 H4 1.1200 . ?
B4 B9 1.772(3) . ?
B4 B1 1.800(3) . ?
B4 B5 1.786(3) . ?
B12' H12' 1.1200 . ?
B12' B7' 1.777(3) . ?
B12' B9' 1.790(3) . ?
B12' B11' 1.769(3) . ?
B12' B10' 1.783(3) . ?
B7' H7' 1.1200 . ?
B7' B11' 1.804(3) . ?
B9 H9 1.1200 . ?
B9 B1 1.792(3) . ?
B9 B10 1.781(3) . ?
B9 B12 1.789(3) . ?
B9 B5 1.769(3) . ?
B1 H1 1.1200 . ?
B1 B12 1.785(3) . ?
B1 B7 1.809(3) . ?
B10 H10 1.1200 . ?
B10 B12 1.783(3) . ?
B10 B6 1.771(3) . ?
B10 B5 1.771(3) . ?
B10 B11 1.775(3) . ?
B12 H12 1.1200 . ?
B12 B7 1.775(3) . ?
B12 B11 1.775(3) . ?
B6 H6 1.1200 . ?
B6 B5 1.760(3) . ?
B6 B11 1.766(3) . ?
B7 H7 1.1200 . ?
B7 B11 1.787(3) . ?
B5 H5 1.1200 . ?
B9' H9' 1.1200 . ?
B9' B5' 1.773(3) . ?
B9' B10' 1.783(3) . ?
B11 H11 1.1200 . ?
B11' H11' 1.1200 . ?
B11' B6' 1.763(3) . ?
B11' B10' 1.778(3) . ?
B6' H6' 1.1200 . ?
B6' B5' 1.760(3) . ?
B6' B10' 1.771(3) . ?
B5' H5' 1.1200 . ?
B5' B10' 1.776(3) . ?
B10' H10' 1.1200 . ?

loop_
_geom_torsion_atom_site_label_1
_geom_torsion_atom_site_label_2
_geom_torsion_atom_site_label_3
_geom_torsion_atom_site_label_4
_geom_torsion
_geom_torsion_site_symmetry_1
_geom_torsion_site_symmetry_2
_geom_torsion_site_symmetry_3
_geom_torsion_site_symmetry_4
_geom_torsion_publ_flag
Co3 C1' C2' B7' 50.81(10) . . . . ?
Co3 C1' C2' B11' 120.73(12) . . . . ?
Co3 C1' C2' B6' 159.50(11) . . . . ?
Co3 C1' B4' B8' -53.27(10) . . . . ?
Co3 C1' B4' B9' -114.98(12) . . . . ?
Co3 C1' B4' B5' -155.27(11) . . . . ?
Co3 C1' B6' C2' -23.67(12) . . . . ?
Co3 C1' B6' B11' 11.51(18) . . . . ?
Co3 C1' B6' B5' 114.86(14) . . . . ?
Co3 C1' B6' B10' 73.86(16) . . . . ?
Co3 C1' B5' B4' 28.18(13) . . . . ?
Co3 C1' B5' B9' -12.48(19) . . . . ?
Co3 C1' B5' B6' -116.11(14) . . . . ?
Co3 C1' B5' B10' -74.99(16) . . . . ?
Co3 C1 C3 C4 171.12(11) . . . . ?
Co3 C1 C2 B6 -156.37(11) . . . . ?
Co3 C1 C2 B7 -50.35(11) . . . . ?
Co3 C1 C2 B11 -118.24(12) . . . . ?
Co3 C1 B4 B9 114.41(12) . . . . ?
Co3 C1 B4 B1 51.26(10) . . . . ?
Co3 C1 B4 B5 152.75(11) . . . . ?
Co3 C1 B6 C2 25.32(12) . . . . ?
Co3 C1 B6 B10 -72.81(15) . . . . ?
Co3 C1 B6 B5 -112.41(13) . . . . ?
Co3 C1 B6 B11 -10.09(17) . . . . ?
Co3 C1 B5 B4 -29.62(11) . . . . ?
Co3 C1 B5 B9 8.66(17) . . . . ?
Co3 C1 B5 B10 71.65(15) . . . . ?
Co3 C1 B5 B6 111.41(13) . . . . ?
Co3 C2' B7' B8' 52.71(10) . . . . ?
Co3 C2' B7' B12' 114.96(11) . . . . ?
Co3 C2' B7' B11' 154.74(11) . . . . ?
Co3 C2' B11' B12' 11.01(18) . . . . ?
Co3 C2' B11' B7' -28.99(12) . . . . ?
Co3 C2' B11' B6' 114.59(14) . . . . ?
Co3 C2' B11' B10' 73.44(16) . . . . ?
Co3 C2' B6' C1' 23.01(12) . . . . ?
Co3 C2' B6' B11' -115.77(14) . . . . ?
Co3 C2' B6' B5' -12.32(18) . . . . ?
Co3 C2' B6' B10' -74.63(16) . . . . ?
Co3 C2 B6 C1 -27.00(12) . . . . ?
Co3 C2 B6 B10 71.92(16) . . . . ?
Co3 C2 B6 B5 9.43(18) . . . . ?
Co3 C2 B6 B11 112.21(15) . . . . ?
Co3 C2 B7 B1 -52.35(10) . . . . ?
Co3 C2 B7 B12 -114.20(12) . . . . ?
Co3 C2 B7 B11 -154.46(11) . . . . ?
Co3 C2 B11 B10 -75.03(16) . . . . ?
Co3 C2 B11 B12 -12.37(18) . . . . ?
Co3 C2 B11 B6 -115.25(14) . . . . ?
Co3 C2 B11 B7 28.03(12) . . . . ?
Co3 B4' B8' B12' -111.73(12) . . . . ?
Co3 B4' B8' B7' -49.87(10) . . . . ?
Co3 B4' B8' B9' -150.00(11) . . . . ?
Co3 B4' B9' B8' 31.03(12) . . . . ?
Co3 B4' B9' B12' -7.72(18) . . . . ?
Co3 B4' B9' B5' -107.70(14) . . . . ?
Co3 B4' B9' B10' -71.22(16) . . . . ?
Co3 B4' B5' C1' -25.35(11) . . . . ?
Co3 B4' B5' B9' 107.74(14) . . . . ?
Co3 B4' B5' B6' 7.03(18) . . . . ?
Co3 B4' B5' B10' 71.09(16) . . . . ?
Co3 B8' B12' B7' 30.57(11) . . . . ?
Co3 B8' B12' B9' -106.38(13) . . . . ?
Co3 B8' B12' B11' -6.98(17) . . . . ?
Co3 B8' B12' B10' -71.18(15) . . . . ?
Co3 B8' B7' C2' -52.67(9) . . . . ?
Co3 B8' B7' B12' -149.65(11) . . . . ?
Co3 B8' B7' B11' -113.47(12) . . . . ?
Co3 B8' B9' B4' -29.96(11) . . . . ?
Co3 B8' B9' B12' 106.75(13) . . . . ?
Co3 B8' B9' B5' 7.53(18) . . . . ?
Co3 B8' B9' B10' 71.48(16) . . . . ?
Co3 B4 B9 B1 -30.29(11) . . . . ?
Co3 B4 B9 B10 71.78(16) . . . . ?
Co3 B4 B9 B12 8.52(18) . . . . ?
Co3 B4 B9 B5 109.52(14) . . . . ?
Co3 B4 B1 B9 150.58(11) . . . . ?
Co3 B4 B1 B12 111.93(12) . . . . ?
Co3 B4 B1 B7 50.10(10) . . . . ?
Co3 B4 B5 C1 28.89(11) . . . . ?
Co3 B4 B5 B9 -107.32(14) . . . . ?
Co3 B4 B5 B10 -69.40(15) . . . . ?
Co3 B4 B5 B6 -5.85(17) . . . . ?
Co3 B7' B11' C2' 26.07(11) . . . . ?
Co3 B7' B11' B12' -107.50(13) . . . . ?
Co3 B7' B11' B6' -6.65(17) . . . . ?
Co3 B7' B11' B10' -70.26(16) . . . . ?
Co3 B1 B12 B9 107.15(14) . . . . ?
Co3 B1 B12 B10 71.56(16) . . . . ?
Co3 B1 B12 B7 -29.99(12) . . . . ?
Co3 B1 B12 B11 7.80(18) . . . . ?
Co3 B1 B7 C2 52.13(10) . . . . ?
Co3 B1 B7 B12 150.12(12) . . . . ?
Co3 B1 B7 B11 113.01(12) . . . . ?
Co3 B7 B11 C2 -26.09(12) . . . . ?
Co3 B7 B11 B10 70.86(16) . . . . ?
Co3 B7 B11 B12 107.40(14) . . . . ?
Co3 B7 B11 B6 6.97(18) . . . . ?
N1 C10 C9 C8 1.1(3) . . . . ?
N1 C6 C7 C8 0.1(3) . . . . ?
C1' C2' B7' Co3 -50.29(10) . . . . ?
C1' C2' B7' B8' 2.42(16) . . . . ?
C1' C2' B7' B12' 64.67(15) . . . . ?
C1' C2' B7' B11' 104.45(14) . . . . ?
C1' C2' B11' B12' -64.67(16) . . . . ?
C1' C2' B11' B7' -104.66(14) . . . . ?
C1' C2' B11' B6' 38.92(13) . . . . ?
C1' C2' B11' B10' -2.23(17) . . . . ?
C1' C2' B6' B11' -138.79(14) . . . . ?
C1' C2' B6' B5' -35.34(12) . . . . ?
C1' C2' B6' B10' -97.64(14) . . . . ?
C1' B4' B8' Co3 52.71(10) . . . . ?
C1' B4' B8' B12' -59.02(15) . . . . ?
C1' B4' B8' B7' 2.84(16) . . . . ?
C1' B4' B8' B9' -97.28(14) . . . . ?
C1' B4' B9' B8' 99.09(13) . . . . ?
C1' B4' B9' B12' 60.34(16) . . . . ?
C1' B4' B9' B5' -39.64(12) . . . . ?
C1' B4' B9' B10' -3.16(17) . . . . ?
C1' B4' B5' B9' 133.09(14) . . . . ?
C1' B4' B5' B6' 32.38(12) . . . . ?
C1' B4' B5' B10' 96.44(14) . . . . ?
C1' B6' B5' B4' -31.68(12) . . . . ?
C1' B6' B5' B9' -95.56(14) . . . . ?
C1' B6' B5' B10' -132.94(13) . . . . ?
C1' B6' B10' B12' -60.49(16) . . . . ?
C1' B6' B10' B9' 3.02(17) . . . . ?
C1' B6' B10' B11' -97.53(13) . . . . ?
C1' B6' B10' B5' 39.93(12) . . . . ?
C1' B5' B10' B12' 59.15(16) . . . . ?
C1' B5' B10' B9' 97.46(14) . . . . ?
C1' B5' B10' B11' -3.49(17) . . . . ?
C1' B5' B10' B6' -41.03(12) . . . . ?
C1 C3 C4 C5 172.22(14) . . . . ?
C1 C2 B6 B10 98.93(14) . . . . ?
C1 C2 B6 B5 36.44(11) . . . . ?
C1 C2 B6 B11 139.21(13) . . . . ?
C1 C2 B7 Co3 51.45(11) . . . . ?
C1 C2 B7 B1 -0.91(17) . . . . ?
C1 C2 B7 B12 -62.75(16) . . . . ?
C1 C2 B7 B11 -103.01(15) . . . . ?
C1 C2 B11 B10 2.15(17) . . . . ?
C1 C2 B11 B12 64.80(16) . . . . ?
C1 C2 B11 B6 -38.07(12) . . . . ?
C1 C2 B11 B7 105.20(14) . . . . ?
C1 B4 B9 B1 -101.85(14) . . . . ?
C1 B4 B9 B10 0.22(17) . . . . ?
C1 B4 B9 B12 -63.04(16) . . . . ?
C1 B4 B9 B5 37.96(12) . . . . ?
C1 B4 B1 Co3 -52.30(10) . . . . ?
C1 B4 B1 B9 98.29(14) . . . . ?
C1 B4 B1 B12 59.64(16) . . . . ?
C1 B4 B1 B7 -2.19(17) . . . . ?
C1 B4 B5 B9 -136.22(14) . . . . ?
C1 B4 B5 B10 -98.30(13) . . . . ?
C1 B4 B5 B6 -34.75(12) . . . . ?
C1 B6 B5 B4 34.03(12) . . . . ?
C1 B6 B5 B9 97.22(14) . . . . ?
C1 B6 B5 B10 134.94(14) . . . . ?
C1 B6 B11 C2 34.61(11) . . . . ?
C1 B6 B11 B10 -99.39(14) . . . . ?
C1 B6 B11 B12 -61.95(16) . . . . ?
C1 B6 B11 B7 1.61(17) . . . . ?
C2' C1' B4' Co3 51.78(10) . . . . ?
C2' C1' B4' B8' -1.49(17) . . . . ?
C2' C1' B4' B9' -63.20(15) . . . . ?
C2' C1' B4' B5' -103.49(14) . . . . ?
C2' C1' B6' B11' 35.18(12) . . . . ?
C2' C1' B6' B5' 138.53(14) . . . . ?
C2' C1' B6' B10' 97.53(14) . . . . ?
C2' C1' B5' B4' 105.40(14) . . . . ?
C2' C1' B5' B9' 64.74(16) . . . . ?
C2' C1' B5' B6' -38.89(13) . . . . ?
C2' C1' B5' B10' 2.23(17) . . . . ?
C2' B7' B11' B12' -133.56(14) . . . . ?
C2' B7' B11' B6' -32.71(12) . . . . ?
C2' B7' B11' B10' -96.32(14) . . . . ?
C2' B11' B6' C1' -33.95(11) . . . . ?
C2' B11' B6' B5' -94.53(14) . . . . ?
C2' B11' B6' B10' -132.76(13) . . . . ?
C2' B11' B10' B12' -97.18(14) . . . . ?
C2' B11' B10' B9' -59.42(16) . . . . ?
C2' B11' B10' B6' 40.98(12) . . . . ?
C2' B11' B10' B5' 3.48(17) . . . . ?
C2' B6' B5' C1' 34.12(11) . . . . ?
C2' B6' B5' B4' 2.44(17) . . . . ?
C2' B6' B5' B9' -61.44(16) . . . . ?
C2' B6' B5' B10' -98.82(14) . . . . ?
C2' B6' B10' B12' -3.05(17) . . . . ?
C2' B6' B10' B9' 60.46(16) . . . . ?
C2' B6' B10' B11' -40.09(12) . . . . ?
C2' B6' B10' B5' 97.37(14) . . . . ?
C3 C1 C2 Co3 -100.91(13) . . . . ?
C3 C1 C2 B6 102.71(15) . . . . ?
C3 C1 C2 B7 -151.27(14) . . . . ?
C3 C1 C2 B11 140.84(14) . . . . ?
C3 C1 B4 Co3 99.41(14) . . . . ?
C3 C1 B4 B9 -146.18(15) . . . . ?
C3 C1 B4 B1 150.68(14) . . . . ?
C3 C1 B4 B5 -107.84(17) . . . . ?
C3 C1 B6 C2 -111.33(14) . . . . ?
C3 C1 B6 B10 150.54(13) . . . . ?
C3 C1 B6 B5 110.93(15) . . . . ?
C3 C1 B6 B11 -146.74(14) . . . . ?
C3 C1 B5 B4 116.03(15) . . . . ?
C3 C1 B5 B9 154.31(14) . . . . ?
C3 C1 B5 B10 -142.71(14) . . . . ?
C3 C1 B5 B6 -102.94(15) . . . . ?
C3 C4 C5 N1 -172.44(13) . . . . ?
C10 N1 C5 C4 83.07(18) . . . . ?
C10 N1 C6 C7 0.5(2) . . . . ?
C2 C1 C3 C4 -116.63(16) . . . . ?
C2 C1 B4 Co3 -49.56(10) . . . . ?
C2 C1 B4 B9 64.84(16) . . . . ?
C2 C1 B4 B1 1.70(17) . . . . ?
C2 C1 B4 B5 103.18(14) . . . . ?
C2 C1 B6 B10 -98.13(14) . . . . ?
C2 C1 B6 B5 -137.73(13) . . . . ?
C2 C1 B6 B11 -35.41(12) . . . . ?
C2 C1 B5 B4 -102.14(14) . . . . ?
C2 C1 B5 B9 -63.86(15) . . . . ?
C2 C1 B5 B10 -0.88(17) . . . . ?
C2 C1 B5 B6 38.89(12) . . . . ?
C2 B6 B5 C1 -35.64(11) . . . . ?
C2 B6 B5 B4 -1.61(16) . . . . ?
C2 B6 B5 B9 61.58(16) . . . . ?
C2 B6 B5 B10 99.30(14) . . . . ?
C2 B6 B11 B10 -134.00(14) . . . . ?
C2 B6 B11 B12 -96.56(14) . . . . ?
C2 B6 B11 B7 -33.01(12) . . . . ?
C2 B7 B11 B10 96.95(14) . . . . ?
C2 B7 B11 B12 133.49(14) . . . . ?
C2 B7 B11 B6 33.06(12) . . . . ?
C5 N1 C10 C9 179.81(16) . . . . ?
C5 N1 C6 C7 179.57(15) . . . . ?
C6 N1 C10 C9 -1.1(3) . . . . ?
C6 N1 C5 C4 -96.06(18) . . . . ?
C6 C7 C8 C9 0.0(3) . . . . ?
C7 C8 C9 C10 -0.6(3) . . . . ?
B4' C1' C2' Co3 -51.41(11) . . . . ?
B4' C1' C2' B7' -0.61(17) . . . . ?
B4' C1' C2' B11' 69.32(16) . . . . ?
B4' C1' C2' B6' 108.09(14) . . . . ?
B4' C1' B6' C2' -103.05(14) . . . . ?
B4' C1' B6' B11' -67.87(16) . . . . ?
B4' C1' B6' B5' 35.48(13) . . . . ?
B4' C1' B6' B10' -5.52(17) . . . . ?
B4' C1' B5' B9' -40.66(13) . . . . ?
B4' C1' B5' B6' -144.29(14) . . . . ?
B4' C1' B5' B10' -103.17(14) . . . . ?
B4' B8' B12' B7' 98.93(13) . . . . ?
B4' B8' B12' B9' -38.02(12) . . . . ?
B4' B8' B12' B11' 61.37(16) . . . . ?
B4' B8' B12' B10' -2.82(17) . . . . ?
B4' B8' B7' Co3 49.48(10) . . . . ?
B4' B8' B7' C2' -3.19(16) . . . . ?
B4' B8' B7' B12' -100.17(14) . . . . ?
B4' B8' B7' B11' -63.99(16) . . . . ?
B4' B8' B9' B12' 136.71(14) . . . . ?
B4' B8' B9' B5' 37.49(13) . . . . ?
B4' B8' B9' B10' 101.44(15) . . . . ?
B4' B9' B5' C1' 39.67(12) . . . . ?
B4' B9' B5' B6' 102.17(14) . . . . ?
B4' B9' B5' B10' 139.48(14) . . . . ?
B4' B9' B10' B12' 100.34(14) . . . . ?
B4' B9' B10' B11' 62.89(17) . . . . ?
B4' B9' B10' B6' 0.06(18) . . . . ?
B4' B9' B10' B5' -36.74(13) . . . . ?
B4' B5' B10' B12' -1.78(17) . . . . ?
B4' B5' B10' B9' 36.53(13) . . . . ?
B4' B5' B10' B11' -64.42(17) . . . . ?
B4' B5' B10' B6' -101.96(15) . . . . ?
B8' B4' B9' B12' -38.75(12) . . . . ?
B8' B4' B9' B5' -138.74(14) . . . . ?
B8' B4' B9' B10' -102.25(14) . . . . ?
B8' B4' B5' C1' -96.39(13) . . . . ?
B8' B4' B5' B9' 36.69(12) . . . . ?
B8' B4' B5' B6' -64.02(16) . . . . ?
B8' B4' B5' B10' 0.05(17) . . . . ?
B8' B12' B7' Co3 -31.30(11) . . . . ?
B8' B12' B7' C2' -99.96(13) . . . . ?
B8' B12' B7' B11' -139.18(14) . . . . ?
B8' B12' B9' B4' 39.07(13) . . . . ?
B8' B12' B9' B5' 102.90(14) . . . . ?
B8' B12' B9' B10' 141.00(14) . . . . ?
B8' B12' B11' C2' -1.61(17) . . . . ?
B8' B12' B11' B7' 37.37(12) . . . . ?
B8' B12' B11' B6' -63.74(17) . . . . ?
B8' B12' B11' B10' -101.23(14) . . . . ?
B8' B12' B10' B9' -35.21(12) . . . . ?
B8' B12' B10' B11' 102.57(14) . . . . ?
B8' B12' B10' B6' 65.52(16) . . . . ?
B8' B12' B10' B5' 2.87(17) . . . . ?
B8' B7' B11' C2' 96.98(14) . . . . ?
B8' B7' B11' B12' -36.59(12) . . . . ?
B8' B7' B11' B6' 64.26(16) . . . . ?
B8' B7' B11' B10' 0.65(17) . . . . ?
B8' B9' B5' C1' 2.01(18) . . . . ?
B8' B9' B5' B4' -37.67(13) . . . . ?
B8' B9' B5' B6' 64.51(17) . . . . ?
B8' B9' B5' B10' 101.81(14) . . . . ?
B8' B9' B10' B12' 35.40(13) . . . . ?
B8' B9' B10' B11' -2.04(18) . . . . ?
B8' B9' B10' B6' -64.88(17) . . . . ?
B8' B9' B10' B5' -101.67(15) . . . . ?
B4 C1 C3 C4 97.16(18) . . . . ?
B4 C1 C2 Co3 49.86(10) . . . . ?
B4 C1 C2 B6 -106.51(14) . . . . ?
B4 C1 C2 B7 -0.49(18) . . . . ?
B4 C1 C2 B11 -68.38(16) . . . . ?
B4 C1 B6 C2 100.11(14) . . . . ?
B4 C1 B6 B10 1.98(17) . . . . ?
B4 C1 B6 B5 -37.62(13) . . . . ?
B4 C1 B6 B11 64.70(16) . . . . ?
B4 C1 B5 B9 38.28(12) . . . . ?
B4 C1 B5 B10 101.27(14) . . . . ?
B4 C1 B5 B6 141.03(13) . . . . ?
B4 B9 B1 Co3 29.72(12) . . . . ?
B4 B9 B1 B12 136.20(14) . . . . ?
B4 B9 B1 B7 98.59(14) . . . . ?
B4 B9 B10 B12 -99.95(14) . . . . ?
B4 B9 B10 B6 0.96(18) . . . . ?
B4 B9 B10 B5 38.07(13) . . . . ?
B4 B9 B10 B11 -62.03(17) . . . . ?
B4 B9 B12 B1 -39.21(12) . . . . ?
B4 B9 B12 B10 101.28(14) . . . . ?
B4 B9 B12 B7 -0.36(18) . . . . ?
B4 B9 B12 B11 63.46(16) . . . . ?
B4 B9 B5 C1 -37.46(12) . . . . ?
B4 B9 B5 B10 -137.72(14) . . . . ?
B4 B9 B5 B6 -100.08(14) . . . . ?
B4 B1 B12 B9 38.23(12) . . . . ?
B4 B1 B12 B10 2.64(17) . . . . ?
B4 B1 B12 B7 -98.91(14) . . . . ?
B4 B1 B12 B11 -61.13(17) . . . . ?
B4 B1 B7 Co3 -50.28(10) . . . . ?
B4 B1 B7 C2 1.84(16) . . . . ?
B4 B1 B7 B12 99.84(14) . . . . ?
B4 B1 B7 B11 62.73(16) . . . . ?
B12' B8' B7' Co3 149.65(11) . . . . ?
B12' B8' B7' C2' 96.98(13) . . . . ?
B12' B8' B7' B11' 36.18(12) . . . . ?
B12' B8' B9' B4' -136.71(14) . . . . ?
B12' B8' B9' B5' -99.22(15) . . . . ?
B12' B8' B9' B10' -35.26(13) . . . . ?
B12' B7' B11' C2' 133.56(14) . . . . ?
B12' B7' B11' B6' 100.85(14) . . . . ?
B12' B7' B11' B10' 37.24(13) . . . . ?
B12' B9' B5' C1' -61.73(16) . . . . ?
B12' B9' B5' B4' -101.41(14) . . . . ?
B12' B9' B5' B6' 0.77(18) . . . . ?
B12' B9' B5' B10' 38.07(12) . . . . ?
B12' B9' B10' B11' -37.44(13) . . . . ?
B12' B9' B10' B6' -100.28(14) . . . . ?
B12' B9' B10' B5' -137.07(14) . . . . ?
B12' B11' B6' C1' 61.16(16) . . . . ?
B12' B11' B6' C2' 95.11(14) . . . . ?
B12' B11' B6' B5' 0.58(18) . . . . ?
B12' B11' B6' B10' -37.64(13) . . . . ?
B12' B11' B10' B9' 37.76(13) . . . . ?
B12' B11' B10' B6' 138.16(14) . . . . ?
B12' B11' B10' B5' 100.66(14) . . . . ?
B7' C2' B11' B12' 39.99(12) . . . . ?
B7' C2' B11' B6' 143.58(13) . . . . ?
B7' C2' B11' B10' 102.43(14) . . . . ?
B7' C2' B6' C1' 102.31(14) . . . . ?
B7' C2' B6' B11' -36.48(13) . . . . ?
B7' C2' B6' B5' 66.97(16) . . . . ?
B7' C2' B6' B10' 4.67(18) . . . . ?
B7' B8' B12' B9' -136.95(14) . . . . ?
B7' B8' B12' B11' -37.55(13) . . . . ?
B7' B8' B12' B10' -101.75(14) . . . . ?
B7' B8' B9' B4' -99.02(14) . . . . ?
B7' B8' B9' B12' 37.69(12) . . . . ?
B7' B8' B9' B5' -61.53(17) . . . . ?
B7' B8' B9' B10' 2.42(18) . . . . ?
B7' B12' B9' B4' 0.35(18) . . . . ?
B7' B12' B9' B8' -38.72(12) . . . . ?
B7' B12' B9' B5' 64.18(16) . . . . ?
B7' B12' B9' B10' 102.28(14) . . . . ?
B7' B12' B11' C2' -38.98(12) . . . . ?
B7' B12' B11' B6' -101.11(14) . . . . ?
B7' B12' B11' B10' -138.60(14) . . . . ?
B7' B12' B10' B9' -99.95(14) . . . . ?
B7' B12' B10' B11' 37.84(13) . . . . ?
B7' B12' B10' B6' 0.79(18) . . . . ?
B7' B12' B10' B5' -61.87(16) . . . . ?
B7' B11' B6' C1' -2.05(17) . . . . ?
B7' B11' B6' C2' 31.91(12) . . . . ?
B7' B11' B6' B5' -62.63(16) . . . . ?
B7' B11' B6' B10' -100.85(14) . . . . ?
B7' B11' B10' B12' -36.92(12) . . . . ?
B7' B11' B10' B9' 0.84(18) . . . . ?
B7' B11' B10' B6' 101.23(14) . . . . ?
B7' B11' B10' B5' 63.73(16) . . . . ?
B9 B4 B1 Co3 -150.58(11) . . . . ?
B9 B4 B1 B12 -38.65(12) . . . . ?
B9 B4 B1 B7 -100.48(14) . . . . ?
B9 B4 B5 C1 136.22(14) . . . . ?
B9 B4 B5 B10 37.92(12) . . . . ?
B9 B4 B5 B6 101.47(14) . . . . ?
B9 B1 B12 B10 -35.59(13) . . . . ?
B9 B1 B12 B7 -137.14(14) . . . . ?
B9 B1 B12 B11 -99.36(15) . . . . ?
B9 B1 B7 Co3 -112.13(12) . . . . ?
B9 B1 B7 C2 -60.00(16) . . . . ?
B9 B1 B7 B12 37.99(12) . . . . ?
B9 B1 B7 B11 0.88(17) . . . . ?
B9 B10 B12 B1 35.74(13) . . . . ?
B9 B10 B12 B7 100.75(14) . . . . ?
B9 B10 B12 B11 137.38(14) . . . . ?
B9 B10 B6 C1 -1.72(17) . . . . ?
B9 B10 B6 C2 -61.05(16) . . . . ?
B9 B10 B6 B5 37.19(13) . . . . ?
B9 B10 B6 B11 -100.66(15) . . . . ?
B9 B10 B5 C1 -98.57(14) . . . . ?
B9 B10 B5 B4 -37.64(12) . . . . ?
B9 B10 B5 B6 -138.12(14) . . . . ?
B9 B10 B11 C2 60.36(16) . . . . ?
B9 B10 B11 B12 -38.10(13) . . . . ?
B9 B10 B11 B6 100.27(14) . . . . ?
B9 B10 B11 B7 -1.78(18) . . . . ?
B9 B12 B7 Co3 -7.87(18) . . . . ?
B9 B12 B7 C2 60.33(16) . . . . ?
B9 B12 B7 B1 -38.44(12) . . . . ?
B9 B12 B7 B11 99.86(15) . . . . ?
B9 B12 B11 C2 -61.61(16) . . . . ?
B9 B12 B11 B10 37.80(12) . . . . ?
B9 B12 B11 B6 0.49(17) . . . . ?
B9 B12 B11 B7 -101.74(14) . . . . ?
B1 B4 B9 B10 102.07(15) . . . . ?
B1 B4 B9 B12 38.81(13) . . . . ?
B1 B4 B9 B5 139.81(14) . . . . ?
B1 B4 B5 C1 99.97(14) . . . . ?
B1 B4 B5 B9 -36.24(13) . . . . ?
B1 B4 B5 B10 1.68(17) . . . . ?
B1 B4 B5 B6 65.23(16) . . . . ?
B1 B9 B10 B12 -35.56(13) . . . . ?
B1 B9 B10 B6 65.34(17) . . . . ?
B1 B9 B10 B5 102.45(15) . . . . ?
B1 B9 B10 B11 2.35(18) . . . . ?
B1 B9 B12 B10 140.50(14) . . . . ?
B1 B9 B12 B7 38.85(12) . . . . ?
B1 B9 B12 B11 102.67(14) . . . . ?
B1 B9 B5 C1 -0.71(17) . . . . ?
B1 B9 B5 B4 36.74(13) . . . . ?
B1 B9 B5 B10 -100.98(15) . . . . ?
B1 B9 B5 B6 -63.34(17) . . . . ?
B1 B12 B7 Co3 30.58(12) . . . . ?
B1 B12 B7 C2 98.77(13) . . . . ?
B1 B12 B7 B11 138.31(14) . . . . ?
B1 B12 B11 C2 2.07(18) . . . . ?
B1 B12 B11 B10 101.48(15) . . . . ?
B1 B12 B11 B6 64.17(17) . . . . ?
B1 B12 B11 B7 -38.06(13) . . . . ?
B1 B7 B11 C2 -96.40(14) . . . . ?
B1 B7 B11 B10 0.55(17) . . . . ?
B1 B7 B11 B12 37.09(12) . . . . ?
B1 B7 B11 B6 -63.34(16) . . . . ?
B10 B9 B1 Co3 -70.86(16) . . . . ?
B10 B9 B1 B4 -100.58(15) . . . . ?
B10 B9 B1 B12 35.61(13) . . . . ?
B10 B9 B1 B7 -2.00(18) . . . . ?
B10 B9 B12 B1 -140.50(14) . . . . ?
B10 B9 B12 B7 -101.65(14) . . . . ?
B10 B9 B12 B11 -37.82(12) . . . . ?
B10 B9 B5 C1 100.26(13) . . . . ?
B10 B9 B5 B4 137.72(14) . . . . ?
B10 B9 B5 B6 37.64(13) . . . . ?
B10 B12 B7 Co3 -71.35(16) . . . . ?
B10 B12 B7 C2 -3.15(17) . . . . ?
B10 B12 B7 B1 -101.93(14) . . . . ?
B10 B12 B7 B11 36.38(13) . . . . ?
B10 B12 B11 C2 -99.41(14) . . . . ?
B10 B12 B11 B6 -37.31(13) . . . . ?
B10 B12 B11 B7 -139.54(14) . . . . ?
B10 B6 B5 C1 -134.94(14) . . . . ?
B10 B6 B5 B4 -100.91(14) . . . . ?
B10 B6 B5 B9 -37.72(13) . . . . ?
B10 B6 B11 C2 134.00(14) . . . . ?
B10 B6 B11 B12 37.44(13) . . . . ?
B10 B6 B11 B7 100.99(14) . . . . ?
B12 B9 B1 Co3 -106.48(13) . . . . ?
B12 B9 B1 B4 -136.20(14) . . . . ?
B12 B9 B1 B7 -37.61(12) . . . . ?
B12 B9 B10 B6 100.90(14) . . . . ?
B12 B9 B10 B5 138.02(14) . . . . ?
B12 B9 B10 B11 37.91(13) . . . . ?
B12 B9 B5 C1 62.83(16) . . . . ?
B12 B9 B5 B4 100.28(14) . . . . ?
B12 B9 B5 B10 -37.44(13) . . . . ?
B12 B9 B5 B6 0.20(17) . . . . ?
B12 B1 B7 Co3 -150.12(12) . . . . ?
B12 B1 B7 C2 -97.99(14) . . . . ?
B12 B1 B7 B11 -37.11(13) . . . . ?
B12 B10 B6 C1 61.84(16) . . . . ?
B12 B10 B6 C2 2.51(17) . . . . ?
B12 B10 B6 B5 100.75(14) . . . . ?
B12 B10 B6 B11 -37.10(13) . . . . ?
B12 B10 B5 C1 -60.95(16) . . . . ?
B12 B10 B5 B4 -0.02(17) . . . . ?
B12 B10 B5 B9 37.62(13) . . . . ?
B12 B10 B5 B6 -100.50(14) . . . . ?
B12 B10 B11 C2 98.46(14) . . . . ?
B12 B10 B11 B6 138.37(14) . . . . ?
B12 B10 B11 B7 36.32(13) . . . . ?
B12 B7 B11 C2 -133.49(14) . . . . ?
B12 B7 B11 B10 -36.54(13) . . . . ?
B12 B7 B11 B6 -100.43(15) . . . . ?
B6 C1 C3 C4 -47.48(19) . . . . ?
B6 C1 C2 Co3 156.37(11) . . . . ?
B6 C1 C2 B7 106.02(15) . . . . ?
B6 C1 C2 B11 38.13(13) . . . . ?
B6 C1 B4 Co3 -115.80(12) . . . . ?
B6 C1 B4 B9 -1.39(17) . . . . ?
B6 C1 B4 B1 -64.54(16) . . . . ?
B6 C1 B4 B5 36.95(13) . . . . ?
B6 C1 B5 B4 -141.03(13) . . . . ?
B6 C1 B5 B9 -102.75(14) . . . . ?
B6 C1 B5 B10 -39.77(12) . . . . ?
B6 C2 B7 Co3 119.24(13) . . . . ?
B6 C2 B7 B1 66.88(16) . . . . ?
B6 C2 B7 B12 5.04(17) . . . . ?
B6 C2 B7 B11 -35.22(13) . . . . ?
B6 C2 B11 B10 40.22(13) . . . . ?
B6 C2 B11 B12 102.88(14) . . . . ?
B6 C2 B11 B7 143.28(14) . . . . ?
B6 B10 B12 B9 -100.32(14) . . . . ?
B6 B10 B12 B1 -64.58(16) . . . . ?
B6 B10 B12 B7 0.43(18) . . . . ?
B6 B10 B12 B11 37.06(12) . . . . ?
B6 B10 B5 C1 39.55(12) . . . . ?
B6 B10 B5 B4 100.47(14) . . . . ?
B6 B10 B5 B9 138.12(14) . . . . ?
B6 B10 B11 C2 -39.91(12) . . . . ?
B6 B10 B11 B12 -138.37(14) . . . . ?
B6 B10 B11 B7 -102.05(14) . . . . ?
B7 C2 B6 C1 -103.75(14) . . . . ?
B7 C2 B6 B10 -4.83(17) . . . . ?
B7 C2 B6 B5 -67.32(16) . . . . ?
B7 C2 B6 B11 35.46(13) . . . . ?
B7 C2 B11 B10 -103.06(14) . . . . ?
B7 C2 B11 B12 -40.40(12) . . . . ?
B7 C2 B11 B6 -143.28(14) . . . . ?
B7 B1 B12 B9 137.14(14) . . . . ?
B7 B1 B12 B10 101.55(14) . . . . ?
B7 B1 B12 B11 37.79(13) . . . . ?
B7 B12 B11 C2 40.13(12) . . . . ?
B7 B12 B11 B10 139.54(14) . . . . ?
B7 B12 B11 B6 102.23(14) . . . . ?
B5 C1 C3 C4 21.7(2) . . . . ?
B5 C1 C2 Co3 117.42(11) . . . . ?
B5 C1 C2 B6 -38.95(12) . . . . ?
B5 C1 C2 B7 67.07(16) . . . . ?
B5 C1 C2 B11 -0.82(17) . . . . ?
B5 C1 B4 Co3 -152.75(11) . . . . ?
B5 C1 B4 B9 -38.34(12) . . . . ?
B5 C1 B4 B1 -101.49(14) . . . . ?
B5 C1 B6 C2 137.73(13) . . . . ?
B5 C1 B6 B10 39.60(13) . . . . ?
B5 C1 B6 B11 102.32(14) . . . . ?
B5 B4 B9 B1 -139.81(14) . . . . ?
B5 B4 B9 B10 -37.74(13) . . . . ?
B5 B4 B9 B12 -101.00(14) . . . . ?
B5 B4 B1 Co3 -114.58(12) . . . . ?
B5 B4 B1 B9 36.00(12) . . . . ?
B5 B4 B1 B12 -2.65(17) . . . . ?
B5 B4 B1 B7 -64.48(16) . . . . ?
B5 B9 B1 Co3 -6.98(18) . . . . ?
B5 B9 B1 B4 -36.71(13) . . . . ?
B5 B9 B1 B12 99.49(15) . . . . ?
B5 B9 B1 B7 61.88(17) . . . . ?
B5 B9 B10 B12 -138.02(14) . . . . ?
B5 B9 B10 B6 -37.11(12) . . . . ?
B5 B9 B10 B11 -100.10(14) . . . . ?
B5 B9 B12 B1 -103.09(14) . . . . ?
B5 B9 B12 B10 37.40(12) . . . . ?
B5 B9 B12 B7 -64.24(16) . . . . ?
B5 B9 B12 B11 -0.42(17) . . . . ?
B5 B10 B12 B9 -37.40(12) . . . . ?
B5 B10 B12 B1 -1.66(17) . . . . ?
B5 B10 B12 B7 63.35(16) . . . . ?
B5 B10 B12 B11 99.98(14) . . . . ?
B5 B10 B6 C1 -38.91(12) . . . . ?
B5 B10 B6 C2 -98.24(14) . . . . ?
B5 B10 B6 B11 -137.85(14) . . . . ?
B5 B10 B11 C2 -2.60(17) . . . . ?
B5 B10 B11 B12 -101.06(14) . . . . ?
B5 B10 B11 B6 37.31(13) . . . . ?
B5 B10 B11 B7 -64.75(17) . . . . ?
B5 B6 B11 C2 96.19(14) . . . . ?
B5 B6 B11 B10 -37.81(12) . . . . ?
B5 B6 B11 B12 -0.37(17) . . . . ?
B5 B6 B11 B7 63.18(17) . . . . ?
B9' B4' B8' Co3 150.00(11) . . . . ?
B9' B4' B8' B12' 38.27(12) . . . . ?
B9' B4' B8' B7' 100.13(14) . . . . ?
B9' B4' B5' C1' -133.09(14) . . . . ?
B9' B4' B5' B6' -100.71(15) . . . . ?
B9' B4' B5' B10' -36.65(12) . . . . ?
B9' B8' B12' B7' 136.95(14) . . . . ?
B9' B8' B12' B11' 99.40(14) . . . . ?
B9' B8' B12' B10' 35.20(12) . . . . ?
B9' B8' B7' Co3 111.60(12) . . . . ?
B9' B8' B7' C2' 58.93(15) . . . . ?
B9' B8' B7' B12' -38.05(12) . . . . ?
B9' B8' B7' B11' -1.87(17) . . . . ?
B9' B12' B7' Co3 7.04(17) . . . . ?
B9' B12' B7' C2' -61.62(15) . . . . ?
B9' B12' B7' B8' 38.34(12) . . . . ?
B9' B12' B7' B11' -100.84(14) . . . . ?
B9' B12' B11' C2' 62.03(16) . . . . ?
B9' B12' B11' B7' 101.01(14) . . . . ?
B9' B12' B11' B6' -0.10(17) . . . . ?
B9' B12' B11' B10' -37.59(13) . . . . ?
B9' B12' B10' B11' 137.78(14) . . . . ?
B9' B12' B10' B6' 100.73(15) . . . . ?
B9' B12' B10' B5' 38.08(12) . . . . ?
B9' B5' B10' B12' -38.31(12) . . . . ?
B9' B5' B10' B11' -100.95(14) . . . . ?
B9' B5' B10' B6' -138.49(14) . . . . ?
B11 C2 B6 C1 -139.21(13) . . . . ?
B11 C2 B6 B10 -40.29(12) . . . . ?
B11 C2 B6 B5 -102.78(14) . . . . ?
B11 C2 B7 Co3 154.46(11) . . . . ?
B11 C2 B7 B1 102.10(14) . . . . ?
B11 C2 B7 B12 40.26(12) . . . . ?
B11 B10 B12 B9 -137.38(14) . . . . ?
B11 B10 B12 B1 -101.64(14) . . . . ?
B11 B10 B12 B7 -36.63(13) . . . . ?
B11 B10 B6 C1 98.94(13) . . . . ?
B11 B10 B6 C2 39.61(12) . . . . ?
B11 B10 B6 B5 137.85(14) . . . . ?
B11 B10 B5 C1 2.16(17) . . . . ?
B11 B10 B5 B4 63.09(16) . . . . ?
B11 B10 B5 B9 100.73(14) . . . . ?
B11 B10 B5 B6 -37.38(12) . . . . ?
B11 B12 B7 Co3 -107.73(14) . . . . ?
B11 B12 B7 C2 -39.53(12) . . . . ?
B11 B12 B7 B1 -138.31(14) . . . . ?
B11 B6 B5 C1 -97.12(14) . . . . ?
B11 B6 B5 B4 -63.09(16) . . . . ?
B11 B6 B5 B9 0.11(17) . . . . ?
B11 B6 B5 B10 37.82(13) . . . . ?
B11' C2' B7' Co3 -154.74(11) . . . . ?
B11' C2' B7' B8' -102.02(13) . . . . ?
B11' C2' B7' B12' -39.78(12) . . . . ?
B11' C2' B6' C1' 138.79(14) . . . . ?
B11' C2' B6' B5' 103.45(14) . . . . ?
B11' C2' B6' B10' 41.15(12) . . . . ?
B11' B12' B7' Co3 107.88(13) . . . . ?
B11' B12' B7' C2' 39.22(12) . . . . ?
B11' B12' B7' B8' 139.18(14) . . . . ?
B11' B12' B9' B4' -64.24(16) . . . . ?
B11' B12' B9' B8' -103.31(14) . . . . ?
B11' B12' B9' B5' -0.41(17) . . . . ?
B11' B12' B9' B10' 37.69(13) . . . . ?
B11' B12' B10' B9' -137.78(14) . . . . ?
B11' B12' B10' B6' -37.05(13) . . . . ?
B11' B12' B10' B5' -99.70(14) . . . . ?
B11' B6' B5' C1' 94.72(14) . . . . ?
B11' B6' B5' B4' 63.03(16) . . . . ?
B11' B6' B5' B9' -0.84(18) . . . . ?
B11' B6' B5' B10' -38.23(13) . . . . ?
B11' B6' B10' B12' 37.04(13) . . . . ?
B11' B6' B10' B9' 100.55(14) . . . . ?
B11' B6' B10' B5' 137.46(14) . . . . ?
B6' C1' C2' Co3 -159.50(11) . . . . ?
B6' C1' C2' B7' -108.69(14) . . . . ?
B6' C1' C2' B11' -38.77(13) . . . . ?
B6' C1' B4' Co3 120.48(12) . . . . ?
B6' C1' B4' B8' 67.21(16) . . . . ?
B6' C1' B4' B9' 5.50(17) . . . . ?
B6' C1' B4' B5' -34.79(13) . . . . ?
B6' C1' B5' B4' 144.29(14) . . . . ?
B6' C1' B5' B9' 103.63(15) . . . . ?
B6' C1' B5' B10' 41.13(12) . . . . ?
B6' C2' B7' Co3 -119.11(12) . . . . ?
B6' C2' B7' B8' -66.40(16) . . . . ?
B6' C2' B7' B12' -4.15(17) . . . . ?
B6' C2' B7' B11' 35.63(13) . . . . ?
B6' C2' B11' B12' -103.58(14) . . . . ?
B6' C2' B11' B7' -143.58(13) . . . . ?
B6' C2' B11' B10' -41.15(12) . . . . ?
B6' B11' B10' B12' -138.16(14) . . . . ?
B6' B11' B10' B9' -100.40(15) . . . . ?
B6' B11' B10' B5' -37.50(13) . . . . ?
B6' B5' B10' B12' 100.18(14) . . . . ?
B6' B5' B10' B9' 138.49(14) . . . . ?
B6' B5' B10' B11' 37.54(13) . . . . ?
B5' C1' C2' Co3 -120.73(12) . . . . ?
B5' C1' C2' B7' -69.92(16) . . . . ?
B5' C1' C2' B11' 0.00(18) . . . . ?
B5' C1' C2' B6' 38.77(13) . . . . ?
B5' C1' B4' Co3 155.27(11) . . . . ?
B5' C1' B4' B8' 101.99(14) . . . . ?
B5' C1' B4' B9' 40.28(12) . . . . ?
B5' C1' B6' C2' -138.53(14) . . . . ?
B5' C1' B6' B11' -103.35(14) . . . . ?
B5' C1' B6' B10' -41.00(12) . . . . ?
B5' B4' B8' Co3 113.42(12) . . . . ?
B5' B4' B8' B12' 1.69(16) . . . . ?
B5' B4' B8' B7' 63.55(15) . . . . ?
B5' B4' B8' B9' -36.58(12) . . . . ?
B5' B4' B9' B8' 138.74(14) . . . . ?
B5' B4' B9' B12' 99.99(15) . . . . ?
B5' B4' B9' B10' 36.48(13) . . . . ?
B5' B9' B10' B12' 137.07(14) . . . . ?
B5' B9' B10' B11' 99.63(14) . . . . ?
B5' B9' B10' B6' 36.79(13) . . . . ?
B5' B6' B10' B12' -100.42(15) . . . . ?
B5' B6' B10' B9' -36.91(13) . . . . ?
B5' B6' B10' B11' -137.46(14) . . . . ?
B10' B12' B7' Co3 70.52(16) . . . . ?
B10' B12' B7' C2' 1.86(17) . . . . ?
B10' B12' B7' B8' 101.82(14) . . . . ?
B10' B12' B7' B11' -37.36(12) . . . . ?
B10' B12' B9' B4' -101.93(14) . . . . ?
B10' B12' B9' B8' -141.00(14) . . . . ?
B10' B12' B9' B5' -38.10(12) . . . . ?
B10' B12' B11' C2' 99.63(14) . . . . ?
B10' B12' B11' B7' 138.60(14) . . . . ?
B10' B12' B11' B6' 37.50(13) . . . . ?
B10' B9' B5' C1' -99.81(14) . . . . ?
B10' B9' B5' B4' -139.48(14) . . . . ?
B10' B9' B5' B6' -37.30(13) . . . . ?
B10' B11' B6' C1' 98.80(14) . . . . ?
B10' B11' B6' C2' 132.76(13) . . . . ?
B10' B11' B6' B5' 38.22(13) . . . . ?
B10' B6' B5' C1' 132.94(14) . . . . ?
B10' B6' B5' B4' 101.26(14) . . . . ?
B10' B6' B5' B9' 37.39(13) . . . . ?

loop_
_exptl_oxdiff_crystal_face_indexfrac_h
_exptl_oxdiff_crystal_face_indexfrac_k
_exptl_oxdiff_crystal_face_indexfrac_l
_exptl_oxdiff_crystal_face_x
_exptl_oxdiff_crystal_face_y
_exptl_oxdiff_crystal_face_z
-1.6891 7.1614 3.9044 0.0049 0.0323 -0.9995
1.7918 -7.1231 -3.9732 -0.0018 -0.0196 0.9998
-7.7855 -3.1769 5.1220 -0.2338 -0.9722 0.0091
7.7855 3.1769 -5.1220 0.2338 0.9722 -0.0091
1.0736 4.4934 6.5388 -0.5586 0.1364 -0.8181
-4.6795 6.5273 -1.2516 0.7021 -0.1672 -0.6922
4.9833 -5.4177 2.9328 -0.8494 0.2031 0.4871
1.5267 6.6244 -4.9080 0.7332 0.5049 -0.4555
3.2847 -2.2252 -8.2617 0.5894 0.4024 0.7005
-1.9798 -5.8100 5.9768 -0.7841 -0.5394 0.3072
5.9743 3.7225 -6.6040 0.5228 0.8524 -0.0092
-7.7948 3.9694 0.1378 0.6210 -0.5918 -0.5139
8.1472 -2.2137 1.1477 -0.6998 0.6656 0.2592
-4.4772 -4.4944 -4.4430 0.5342 -0.5049 0.6780
-8.8656 2.3414 2.7021 0.3366 -0.8109 -0.4787
8.7858 -2.5385 -2.7923 -0.3312 0.7976 0.5041
2.4854 -5.1311 5.3543 -0.9487 -0.0750 0.3072
